data_2217039
loop_
_publ_author_name
'Xu, Xianzhu'
'Wang, Peng'
'Shi, Shujie'

_publ_section_title
;
 <i>catena</i>-Poly[[[bis(methylamine)zinc(II)]-\m-4,4'-oxydibenzoato]
 <i>N</i>,<i>N</i>-dimethylacetamide solvate]
;
_journal_coeditor_code FJ2083
_journal_issue 1
_journal_name_full 'Acta Crystallographica Section E'
_journal_page_first m90
_journal_page_last m90
_journal_paper_doi 10.1107/S1600536807063155
_journal_volume 64
_journal_year 2008
_chemical_formula_iupac '[Zn (C14 H8 O5) (C H5 N)2], C4 H9 N O'
_chemical_formula_moiety 'C16 H18 N2 O5 Zn, C4 H9 N O'
_chemical_formula_sum 'C20 H27 N3 O6 Zn'
_chemical_formula_weight 470.82
_chemical_name_systematic
;
catena-Poly[[[bis(methylamine)zinc(II)]-\m-4,4'-oxydibenzoato]
N,N-dimethylacetamide]
;
_space_group_IT_number 15
_symmetry_cell_setting monoclinic
_symmetry_space_group_name_Hall '-C 2yc'
_symmetry_space_group_name_H-M 'C 1 2/c 1'
_atom_sites_solution_hydrogens geom
_atom_sites_solution_primary direct
_atom_sites_solution_secondary difmap
_audit_creation_method SHELXL-97
_cell_angle_alpha 90.00
_cell_angle_beta 122.46(3)
_cell_angle_gamma 90.00
_cell_formula_units_Z 8
_cell_length_a 27.617(6)
_cell_length_b 8.9276(18)
_cell_length_c 21.212(4)
_cell_measurement_reflns_used 11100
_cell_measurement_temperature 293(2)
_cell_measurement_theta_max 27.54
_cell_measurement_theta_min 3.01
_cell_volume 4413(2)
_computing_cell_refinement 'RAPID-AUTO (Rigaku, 1998)'
_computing_data_collection 'RAPID-AUTO (Rigaku, 1998)'
_computing_data_reduction 'RAPID-AUTO (Rigaku, 1998)'
_computing_molecular_graphics 'SHELXTL (Bruker, 2000)'
_computing_publication_material 'SHELXL97 (Sheldrick, 1997)'
_computing_structure_refinement 'SHELXL97 (Sheldrick, 1997)'
_computing_structure_solution 'SHELXS97 (Sheldrick, 1997)'
_diffrn_ambient_temperature 293(2)
_diffrn_detector_area_resol_mean 10.0
_diffrn_measured_fraction_theta_full 0.978
_diffrn_measured_fraction_theta_max 0.978
_diffrn_measurement_device_type 'Rigaku RAXIS-RAPID'
_diffrn_measurement_method '\w scan'
_diffrn_radiation_monochromator graphite
_diffrn_radiation_source 'fine-focus sealed tube'
_diffrn_radiation_type MoK\a
_diffrn_radiation_wavelength 0.71073
_diffrn_reflns_av_R_equivalents 0.0560
_diffrn_reflns_av_sigmaI/netI 0.0487
_diffrn_reflns_limit_h_max 35
_diffrn_reflns_limit_h_min -34
_diffrn_reflns_limit_k_max 11
_diffrn_reflns_limit_k_min -11
_diffrn_reflns_limit_l_max 27
_diffrn_reflns_limit_l_min -27
_diffrn_reflns_number 20180
_diffrn_reflns_theta_full 27.48
_diffrn_reflns_theta_max 27.48
_diffrn_reflns_theta_min 3.00
_diffrn_standards_decay_% 0
_diffrn_standards_interval_count 0
_diffrn_standards_number 0
_exptl_absorpt_coefficient_mu 1.153
_exptl_absorpt_correction_T_max 0.8497
_exptl_absorpt_correction_T_min 0.6897
_exptl_absorpt_correction_type multi-scan
_exptl_absorpt_process_details '(Higashi, 1995)'
_exptl_crystal_colour colorless
_exptl_crystal_density_diffrn 1.417
_exptl_crystal_density_method 'not measured'
_exptl_crystal_description block
_exptl_crystal_F_000 1968
_exptl_crystal_size_max 0.35
_exptl_crystal_size_mid 0.34
_exptl_crystal_size_min 0.15
_refine_diff_density_max 0.425
_refine_diff_density_min -0.466
_refine_ls_extinction_coef 0
_refine_ls_extinction_method none
_refine_ls_goodness_of_fit_ref 1.036
_refine_ls_hydrogen_treatment constr
_refine_ls_matrix_type full
_refine_ls_number_parameters 276
_refine_ls_number_reflns 4942
_refine_ls_number_restraints 0
_refine_ls_restrained_S_all 1.036
_refine_ls_R_factor_all 0.1012
_refine_ls_R_factor_gt 0.0526
_refine_ls_shift/su_max 0.016
_refine_ls_shift/su_mean 0.000
_refine_ls_structure_factor_coef Fsqd
_refine_ls_weighting_details 'calc w=1/[\s^2^(Fo^2^)+(0.0650P)^2^+3.5742P] where P=(Fo^2^+2Fc^2^)/3'
_refine_ls_weighting_scheme calc
_refine_ls_wR_factor_gt 0.1265
_refine_ls_wR_factor_ref 0.1488
_reflns_number_gt 2843
_reflns_number_total 4942
_reflns_threshold_expression >2\s(I)
_cod_data_source_file fj2083.cif
_cod_data_source_block I
_cod_depositor_comments
;
The following automatic conversions were performed:
'_symmetry_cell_setting' value 'Monoclinic' changed to 'monoclinic'
according to '/home/saulius/struct/CIF-dictionaries/cif_core.dic'
dictionary named 'cif_core.dic' version 2.4.1 from 2010-06-29.

Automatic conversion script
Id: cif_fix_enum 1527 2010-12-29 10:47:43Z saulius 

The following automatic conversions were performed:

'_symmetry_cell_setting' value 'Monoclinic' changed to 'monoclinic'
according to /home/saulius/struct/CIF-dictionaries/cif_core.dic
dictionary named 'cif_core.dic' version 2.4.1 from 2010-06-29.

Automatic conversion script
Id: cif_fix_values 1715 2011-07-08 13:25:40Z adriana 
;
_cod_original_sg_symbol_H-M 'C 2/c'
_cod_database_code 2217039
_cod_database_fobs_code 2217039

loop_
_symmetry_equiv_pos_as_xyz
'x, y, z'
'-x, y, -z+1/2'
'x+1/2, y+1/2, z'
'-x+1/2, y+1/2, -z+1/2'
'-x, -y, -z'
'x, -y, z-1/2'
'-x+1/2, -y+1/2, -z'
'x+1/2, -y+1/2, z-1/2'

loop_
_atom_site_type_symbol
_atom_site_label
_atom_site_fract_x
_atom_site_fract_y
_atom_site_fract_z
_atom_site_U_iso_or_equiv
_atom_site_adp_type
_atom_site_calc_flag
_atom_site_refinement_flags
_atom_site_occupancy
Zn Zn1 1.006041(17) 0.74836(5) 0.42522(2) 0.05793(17) Uani d . 1
O O1 0.92334(11) 0.7166(3) 0.37118(16) 0.0679(7) Uani d . 1
O O2 0.92687(11) 0.9063(3) 0.44038(16) 0.0727(8) Uani d . 1
O O3 0.66245(11) 0.7259(3) 0.26587(18) 0.0794(9) Uani d . 1
O O4 0.53662(14) 0.9180(4) 0.43119(19) 0.0892(10) Uani d . 1
O O5 0.53394(11) 1.1281(3) 0.37427(16) 0.0699(7) Uani d . 1
O O6 0.6660(2) 0.4181(4) 0.4624(3) 0.1244(15) Uani d . 1
N N1 1.04661(18) 0.7142(7) 0.5352(2) 0.1189(18) Uani d . 1
H H1A 1.0413 0.7967 0.5552 0.143 Uiso calc R 1
H H1B 1.0284 0.6387 0.5422 0.143 Uiso calc R 1
N N2 1.03183(15) 0.9546(4) 0.4121(2) 0.0781(11) Uani d . 1
H H2A 1.0374 1.0144 0.4497 0.094 Uiso calc R 1
H H2B 1.0657 0.9447 0.4159 0.094 Uiso calc R 1
N N3 0.7274(2) 0.3980(5) 0.4262(3) 0.1002(14) Uani d . 1
C C1 0.90007(16) 0.8060(4) 0.3942(2) 0.0561(9) Uani d . 1
C C2 0.83754(14) 0.7855(4) 0.3618(2) 0.0489(8) Uani d . 1
C C3 0.80568(15) 0.6814(4) 0.3053(2) 0.0563(9) Uani d . 1
H H3 0.8241 0.6228 0.2881 0.068 Uiso calc R 1
C C4 0.74798(15) 0.6634(4) 0.2745(2) 0.0588(9) Uani d . 1
H H4 0.7275 0.5935 0.2367 0.071 Uiso calc R 1
C C5 0.72034(15) 0.7500(4) 0.3001(2) 0.0550(9) Uani d . 1
C C6 0.75117(15) 0.8530(4) 0.3565(2) 0.0581(9) Uani d . 1
H H6 0.7328 0.9103 0.3741 0.070 Uiso calc R 1
C C7 0.80910(15) 0.8709(4) 0.3866(2) 0.0538(9) Uani d . 1
H H7 0.8294 0.9414 0.4241 0.065 Uiso calc R 1
C C8 0.63392(16) 0.7940(5) 0.2969(2) 0.0612(10) Uani d . 1
C C9 0.63948(19) 0.7328(4) 0.3591(3) 0.0736(12) Uani d . 1
H H9 0.6631 0.6501 0.3817 0.088 Uiso calc R 1
C C10 0.60983(17) 0.7938(4) 0.3885(2) 0.0660(11) Uani d . 1
H H10 0.6126 0.7505 0.4302 0.079 Uiso calc R 1
C C11 0.57618(14) 0.9188(4) 0.3560(2) 0.0532(9) Uani d . 1
C C12 0.57183(15) 0.9781(4) 0.2931(2) 0.0578(9) Uani d . 1
H H12 0.5493 1.0627 0.2710 0.069 Uiso calc R 1
C C13 0.60007(15) 0.9151(4) 0.2624(2) 0.0615(10) Uani d . 1
H H13 0.5961 0.9543 0.2192 0.074 Uiso calc R 1
C C14 0.54638(16) 0.9909(5) 0.3901(2) 0.0618(10) Uani d . 1
C C15 1.1043(2) 0.6820(8) 0.5769(3) 0.1136(18) Uani d . 1
H H15A 1.1097 0.5759 0.5765 0.170 Uiso calc R 1
H H15B 1.1203 0.7151 0.6274 0.170 Uiso calc R 1
H H15C 1.1231 0.7325 0.5559 0.170 Uiso calc R 1
C C16 0.9915(2) 1.0269(6) 0.3416(3) 0.1081(17) Uani d . 1
H H16A 0.9865 0.9662 0.3012 0.162 Uiso calc R 1
H H16B 1.0061 1.1234 0.3399 0.162 Uiso calc R 1
H H16C 0.9553 1.0388 0.3372 0.162 Uiso calc R 1
C C17 0.7729(4) 0.4772(9) 0.4917(4) 0.176(3) Uani d . 1
H H17A 0.7756 0.5780 0.4781 0.264 Uiso calc R 1
H H17B 0.8088 0.4268 0.5102 0.264 Uiso calc R 1
H H17C 0.7642 0.4790 0.5298 0.264 Uiso calc R 1
C C18 0.7438(3) 0.3428(8) 0.3747(4) 0.135(2) Uani d . 1
H H18A 0.7627 0.2477 0.3920 0.202 Uiso calc R 1
H H18B 0.7694 0.4132 0.3731 0.202 Uiso calc R 1
H H18C 0.7101 0.3315 0.3256 0.202 Uiso calc R 1
C C19 0.6771(3) 0.3747(5) 0.4157(4) 0.0996(17) Uani d . 1
C C20 0.6342(3) 0.3043(9) 0.3452(5) 0.155(3) Uani d . 1
H H20A 0.6380 0.1973 0.3502 0.233 Uiso calc R 1
H H20B 0.6398 0.3363 0.3064 0.233 Uiso calc R 1
H H20C 0.5965 0.3329 0.3326 0.233 Uiso calc R 1

loop_
_atom_site_aniso_label
_atom_site_aniso_U_11
_atom_site_aniso_U_22
_atom_site_aniso_U_33
_atom_site_aniso_U_12
_atom_site_aniso_U_13
_atom_site_aniso_U_23
Zn1 0.0438(3) 0.0778(3) 0.0601(3) 0.00039(19) 0.0331(2) -0.0105(2)
O1 0.0482(14) 0.0878(19) 0.0793(19) -0.0015(12) 0.0420(14) -0.0218(14)
O2 0.0553(16) 0.092(2) 0.077(2) -0.0088(14) 0.0396(15) -0.0233(16)
O3 0.0444(15) 0.107(2) 0.092(2) -0.0008(13) 0.0398(15) -0.0396(17)
O4 0.094(2) 0.116(2) 0.095(2) -0.0078(19) 0.076(2) -0.0023(19)
O5 0.0635(17) 0.086(2) 0.078(2) 0.0096(14) 0.0498(15) -0.0068(15)
O6 0.172(4) 0.111(3) 0.147(4) 0.017(3) 0.123(4) 0.000(3)
N1 0.062(3) 0.237(6) 0.069(3) 0.002(3) 0.043(2) 0.012(3)
N2 0.069(2) 0.094(3) 0.084(3) -0.0183(19) 0.049(2) -0.030(2)
N3 0.104(4) 0.096(3) 0.117(4) 0.025(3) 0.070(3) 0.018(3)
C1 0.048(2) 0.069(2) 0.060(2) 0.0024(18) 0.0350(19) -0.0031(19)
C2 0.0444(19) 0.061(2) 0.049(2) 0.0049(14) 0.0307(17) 0.0014(15)
C3 0.047(2) 0.069(2) 0.060(2) 0.0050(17) 0.0333(19) -0.0123(19)
C4 0.047(2) 0.076(2) 0.058(2) 0.0005(17) 0.0308(18) -0.0182(19)
C5 0.0406(18) 0.066(2) 0.064(2) 0.0024(16) 0.0320(17) -0.0103(19)
C6 0.052(2) 0.063(2) 0.074(3) 0.0047(17) 0.044(2) -0.0121(19)
C7 0.049(2) 0.060(2) 0.059(2) 0.0008(15) 0.0335(18) -0.0095(17)
C8 0.042(2) 0.078(2) 0.071(3) -0.0061(17) 0.0349(19) -0.020(2)
C9 0.063(3) 0.064(2) 0.099(4) 0.0134(19) 0.046(3) 0.000(2)
C10 0.060(2) 0.071(2) 0.076(3) -0.0045(19) 0.042(2) 0.005(2)
C11 0.0364(18) 0.067(2) 0.063(2) -0.0029(15) 0.0306(17) -0.0053(18)
C12 0.0427(19) 0.070(2) 0.064(2) 0.0070(16) 0.0313(18) 0.0011(19)
C13 0.045(2) 0.085(3) 0.064(2) 0.0033(18) 0.0356(19) -0.005(2)
C14 0.044(2) 0.088(3) 0.064(3) -0.0047(19) 0.0354(19) -0.009(2)
C15 0.080(4) 0.155(5) 0.082(4) 0.006(4) 0.028(3) 0.022(4)
C16 0.105(4) 0.109(4) 0.104(4) -0.023(3) 0.052(4) 0.005(3)
C17 0.157(7) 0.146(6) 0.115(6) -0.024(6) 0.000(5) -0.023(5)
C18 0.159(6) 0.149(6) 0.153(6) 0.025(5) 0.121(6) 0.012(5)
C19 0.126(5) 0.068(3) 0.117(5) 0.005(3) 0.073(4) 0.005(3)
C20 0.125(6) 0.154(6) 0.180(8) -0.054(5) 0.077(6) -0.062(6)

loop_
_atom_type_symbol
_atom_type_description
_atom_type_scat_dispersion_real
_atom_type_scat_dispersion_imag
_atom_type_scat_source
C C 0.0033 0.0016 'International Tables Vol C Tables 4.2.6.8 and 6.1.1.4'
H H 0.0000 0.0000 'International Tables Vol C Tables 4.2.6.8 and 6.1.1.4'
N N 0.0061 0.0033 'International Tables Vol C Tables 4.2.6.8 and 6.1.1.4'
O O 0.0106 0.0060 'International Tables Vol C Tables 4.2.6.8 and 6.1.1.4'
Zn Zn 0.2839 1.4301 'International Tables Vol C Tables 4.2.6.8 and 6.1.1.4'

loop_
_geom_angle_atom_site_label_1
_geom_angle_atom_site_label_2
_geom_angle_atom_site_label_3
_geom_angle_site_symmetry_1
_geom_angle_site_symmetry_3
_geom_angle
O1 Zn1 O5 . 3_545 106.28(11)
O1 Zn1 N1 . . 114.24(15)
O5 Zn1 N1 3_545 . 114.99(17)
O1 Zn1 N2 . . 115.75(14)
O5 Zn1 N2 3_545 . 98.65(12)
N1 Zn1 N2 . . 106.15(19)
C1 O1 Zn1 . . 110.9(2)
C5 O3 C8 . . 118.1(3)
C14 O5 Zn1 . 3_455 121.1(3)
C15 N1 Zn1 . . 120.9(3)
C15 N1 H1A . . 107.1
Zn1 N1 H1A . . 107.1
C15 N1 H1B . . 107.1
Zn1 N1 H1B . . 107.1
H1A N1 H1B . . 106.8
C16 N2 Zn1 . . 114.2(3)
C16 N2 H2A . . 108.7
Zn1 N2 H2A . . 108.7
C16 N2 H2B . . 108.7
Zn1 N2 H2B . . 108.7
H2A N2 H2B . . 107.6
C19 N3 C17 . . 122.3(6)
C19 N3 C18 . . 123.1(6)
C17 N3 C18 . . 114.7(6)
O2 C1 O1 . . 123.1(3)
O2 C1 C2 . . 120.5(3)
O1 C1 C2 . . 116.4(3)
C7 C2 C3 . . 117.9(3)
C7 C2 C1 . . 120.7(3)
C3 C2 C1 . . 121.3(3)
C4 C3 C2 . . 121.7(3)
C4 C3 H3 . . 119.2
C2 C3 H3 . . 119.2
C3 C4 C5 . . 119.5(3)
C3 C4 H4 . . 120.3
C5 C4 H4 . . 120.3
O3 C5 C6 . . 124.4(3)
O3 C5 C4 . . 115.8(3)
C6 C5 C4 . . 119.8(3)
C7 C6 C5 . . 120.2(3)
C7 C6 H6 . . 119.9
C5 C6 H6 . . 119.9
C6 C7 C2 . . 120.9(3)
C6 C7 H7 . . 119.5
C2 C7 H7 . . 119.5
C9 C8 C13 . . 122.1(4)
C9 C8 O3 . . 118.7(4)
C13 C8 O3 . . 119.2(4)
C8 C9 C10 . . 119.7(4)
C8 C9 H9 . . 120.2
C10 C9 H9 . . 120.2
C11 C10 C9 . . 119.9(4)
C11 C10 H10 . . 120.1
C9 C10 H10 . . 120.1
C10 C11 C12 . . 118.7(3)
C10 C11 C14 . . 120.2(4)
C12 C11 C14 . . 121.0(3)
C13 C12 C11 . . 121.6(4)
C13 C12 H12 . . 119.2
C11 C12 H12 . . 119.2
C8 C13 C12 . . 118.0(4)
C8 C13 H13 . . 121.0
C12 C13 H13 . . 121.0
O4 C14 O5 . . 124.7(4)
O4 C14 C11 . . 120.0(4)
O5 C14 C11 . . 115.3(4)
N1 C15 H15A . . 109.5
N1 C15 H15B . . 109.5
H15A C15 H15B . . 109.5
N1 C15 H15C . . 109.5
H15A C15 H15C . . 109.5
H15B C15 H15C . . 109.5
N2 C16 H16A . . 109.5
N2 C16 H16B . . 109.5
H16A C16 H16B . . 109.5
N2 C16 H16C . . 109.5
H16A C16 H16C . . 109.5
H16B C16 H16C . . 109.5
N3 C17 H17A . . 109.5
N3 C17 H17B . . 109.5
H17A C17 H17B . . 109.5
N3 C17 H17C . . 109.5
H17A C17 H17C . . 109.5
H17B C17 H17C . . 109.5
N3 C18 H18A . . 109.5
N3 C18 H18B . . 109.5
H18A C18 H18B . . 109.5
N3 C18 H18C . . 109.5
H18A C18 H18C . . 109.5
H18B C18 H18C . . 109.5
O6 C19 N3 . . 120.7(6)
O6 C19 C20 . . 122.5(7)
N3 C19 C20 . . 116.7(6)
C19 C20 H20A . . 109.5
C19 C20 H20B . . 109.5
H20A C20 H20B . . 109.5
C19 C20 H20C . . 109.5
H20A C20 H20C . . 109.5
H20B C20 H20C . . 109.5

loop_
_geom_bond_atom_site_label_1
_geom_bond_atom_site_label_2
_geom_bond_site_symmetry_2
_geom_bond_distance
Zn1 O1 . 1.949(3)
Zn1 O5 3_545 1.952(3)
Zn1 N1 . 1.996(4)
Zn1 N2 . 2.047(4)
O1 C1 . 1.275(4)
O2 C1 . 1.238(4)
O3 C5 . 1.372(4)
O3 C8 . 1.407(4)
O4 C14 . 1.228(5)
O5 C14 . 1.267(5)
O5 Zn1 3_455 1.952(3)
O6 C19 . 1.246(6)
N1 C15 . 1.374(7)
N1 H1A . 0.9000
N1 H1B . 0.9000
N2 C16 . 1.450(6)
N2 H2A . 0.9000
N2 H2B . 0.9000
N3 C19 . 1.302(7)
N3 C17 . 1.462(8)
N3 C18 . 1.472(7)
C1 C2 . 1.488(5)
C2 C7 . 1.386(4)
C2 C3 . 1.393(5)
C3 C4 . 1.369(5)
C3 H3 . 0.9300
C4 C5 . 1.386(5)
C4 H4 . 0.9300
C5 C6 . 1.380(5)
C6 C7 . 1.377(5)
C6 H6 . 0.9300
C7 H7 . 0.9300
C8 C9 . 1.358(6)
C8 C13 . 1.358(5)
C9 C10 . 1.380(6)
C9 H9 . 0.9300
C10 C11 . 1.377(5)
C10 H10 . 0.9300
C11 C12 . 1.379(5)
C11 C14 . 1.501(5)
C12 C13 . 1.378(5)
C12 H12 . 0.9300
C13 H13 . 0.9300
C15 H15A . 0.9600
C15 H15B . 0.9600
C15 H15C . 0.9600
C16 H16A . 0.9600
C16 H16B . 0.9600
C16 H16C . 0.9600
C17 H17A . 0.9600
C17 H17B . 0.9600
C17 H17C . 0.9600
C18 H18A . 0.9600
C18 H18B . 0.9600
C18 H18C . 0.9600
C19 C20 . 1.460(9)
C20 H20A . 0.9600
C20 H20B . 0.9600
C20 H20C . 0.9600

loop_
_geom_hbond_atom_site_label_D
_geom_hbond_atom_site_label_H
_geom_hbond_atom_site_label_A
_geom_hbond_site_symmetry_A
_geom_hbond_distance_DH
_geom_hbond_distance_HA
_geom_hbond_distance_DA
_geom_hbond_angle_DHA
N1 H1B O4 7_666 0.90 2.21 2.991(5) 145
N2 H2A O2 5_776 0.90 2.11 2.966(4) 159
N2 H2B O6 3 0.90 2.40 3.276(6) 164
